data_7705246
loop_
_publ_author_name
'Ji, Peng'
'Tian, Renbing'
'Zheng, Hua'
'Jiang, Jin-Gang'
'Sun, Jinghua'
'Peng, Junbiao'

_publ_section_title
;
 Solvent-free synthesis of ZIF-8 from zinc acetate with the assistance of
 sodium hydroxide.
;
_journal_issue 36
_journal_name_full 'Dalton transactions (Cambridge, England : 2003)'
_journal_page_first 12555
_journal_page_last 12558
_journal_paper_doi 10.1039/d0dt02856h
_journal_volume 49
_journal_year 2020
_chemical_formula_sum 'C24 H30 N12 O4 Zn3'
_chemical_formula_weight 746.70
_space_group_IT_number 217
_space_group_name_Hall 'I -4 2 3'
_space_group_name_H-M_alt 'I -4 3 m'
_symmetry_space_group_name_H-M 'I -4 3 m'
_atom_sites_solution_hydrogens geom
_atom_sites_solution_primary direct
_atom_sites_solution_secondary difmap
_audit_block_doi 10.5517/ccy0d0b
_audit_creation_method SHELXL-97
_audit_update_record
;
2012-01-24 deposited with the CCDC.	2020-08-20 downloaded from the CCDC.
;
_cell_angle_alpha 90.00
_cell_angle_beta 90.00
_cell_angle_gamma 90.00
_cell_formula_units_Z 4
_cell_length_a 16.993(2)
_cell_length_b 16.993(2)
_cell_length_c 16.993(2)
_cell_measurement_temperature 296(2)
_cell_volume 4906.9(10)
_computing_structure_refinement 'SHELXL-97 (Sheldrick, 2008)'
_computing_structure_solution 'SHELXS-97 (Sheldrick, 2008)'
_diffrn_ambient_temperature 240(2)
_diffrn_measured_fraction_theta_full 0.995
_diffrn_measured_fraction_theta_max 0.995
_diffrn_radiation_monochromator graphite
_diffrn_radiation_source 'fine-focus sealed tube'
_diffrn_radiation_type CuK\a
_diffrn_radiation_wavelength 1.54178
_diffrn_reflns_av_R_equivalents 0.0411
_diffrn_reflns_av_sigmaI/netI 0.0147
_diffrn_reflns_limit_h_max 15
_diffrn_reflns_limit_h_min -15
_diffrn_reflns_limit_k_max 14
_diffrn_reflns_limit_k_min -15
_diffrn_reflns_limit_l_max 15
_diffrn_reflns_limit_l_min -15
_diffrn_reflns_number 8313
_diffrn_reflns_theta_full 43.94
_diffrn_reflns_theta_max 43.94
_diffrn_reflns_theta_min 3.68
_exptl_absorpt_coefficient_mu 1.984
_exptl_absorpt_correction_T_max 0.6924
_exptl_absorpt_correction_T_min 0.6924
_exptl_absorpt_correction_type multi-scan
_exptl_crystal_density_diffrn 1.011
_exptl_crystal_density_method 'not measured'
_exptl_crystal_F_000 1520
_exptl_crystal_size_max 0.20
_exptl_crystal_size_mid 0.20
_exptl_crystal_size_min 0.20
_refine_diff_density_max 0.556
_refine_diff_density_min -0.260
_refine_diff_density_rms 0.148
_refine_ls_abs_structure_details 'Flack H D (1983), Acta Cryst. A39, 876-881'
_refine_ls_abs_structure_Flack 0.07(12)
_refine_ls_extinction_method none
_refine_ls_goodness_of_fit_ref 1.393
_refine_ls_hydrogen_treatment constr
_refine_ls_matrix_type full
_refine_ls_number_parameters 40
_refine_ls_number_reflns 385
_refine_ls_number_restraints 0
_refine_ls_restrained_S_all 1.393
_refine_ls_R_factor_all 0.0512
_refine_ls_R_factor_gt 0.0510
_refine_ls_shift/su_max 0.000
_refine_ls_shift/su_mean 0.000
_refine_ls_structure_factor_coef Fsqd
_refine_ls_weighting_details 'calc w=1/[\s^2^(Fo^2^)+(0.1000P)^2^+0.5000P] where P=(Fo^2^+2Fc^2^)/3'
_refine_ls_weighting_scheme calc
_refine_ls_wR_factor_gt 0.1424
_refine_ls_wR_factor_ref 0.1431
_reflns_number_gt 380
_reflns_number_total 385
_reflns_threshold_expression >2sigma(I)
_cod_data_source_file d0dt02856h2.cif
_cod_data_source_block zif8_240k_0m
_cod_depositor_comments 'Adding full bibliography for 7705246.cif.'
_cod_original_cell_volume 4906.8(10)
_cod_original_sg_symbol_H-M I-43m
_cod_database_code 7705246

loop_
_symmetry_equiv_pos_as_xyz
'x, y, z'
'-x, -y, z'
'-x, y, -z'
'x, -y, -z'
'z, x, y'
'z, -x, -y'
'-z, -x, y'
'-z, x, -y'
'y, z, x'
'-y, z, -x'
'y, -z, -x'
'-y, -z, x'
'y, x, z'
'-y, -x, z'
'y, -x, -z'
'-y, x, -z'
'x, z, y'
'-x, z, -y'
'-x, -z, y'
'x, -z, -y'
'z, y, x'
'z, -y, -x'
'-z, y, -x'
'-z, -y, x'
'x+1/2, y+1/2, z+1/2'
'-x+1/2, -y+1/2, z+1/2'
'-x+1/2, y+1/2, -z+1/2'
'x+1/2, -y+1/2, -z+1/2'
'z+1/2, x+1/2, y+1/2'
'z+1/2, -x+1/2, -y+1/2'
'-z+1/2, -x+1/2, y+1/2'
'-z+1/2, x+1/2, -y+1/2'
'y+1/2, z+1/2, x+1/2'
'-y+1/2, z+1/2, -x+1/2'
'y+1/2, -z+1/2, -x+1/2'
'-y+1/2, -z+1/2, x+1/2'
'y+1/2, x+1/2, z+1/2'
'-y+1/2, -x+1/2, z+1/2'
'y+1/2, -x+1/2, -z+1/2'
'-y+1/2, x+1/2, -z+1/2'
'x+1/2, z+1/2, y+1/2'
'-x+1/2, z+1/2, -y+1/2'
'-x+1/2, -z+1/2, y+1/2'
'x+1/2, -z+1/2, -y+1/2'
'z+1/2, y+1/2, x+1/2'
'z+1/2, -y+1/2, -x+1/2'
'-z+1/2, y+1/2, -x+1/2'
'-z+1/2, -y+1/2, x+1/2'

loop_
_atom_site_label
_atom_site_type_symbol
_atom_site_fract_x
_atom_site_fract_y
_atom_site_fract_z
_atom_site_U_iso_or_equiv
_atom_site_adp_type
_atom_site_occupancy
_atom_site_symmetry_multiplicity
_atom_site_calc_flag
_atom_site_refinement_flags
_atom_site_disorder_assembly
_atom_site_disorder_group
Zn1 Zn 0.5000 0.2500 0.0000 0.0583(10) Uani 1 4 d S . .
N1 N 0.5895(4) 0.3169(4) -0.0327(4) 0.057(2) Uani 1 1 d . . .
C1 C 0.6234(3) 0.3766(3) 0.0068(10) 0.053(3) Uani 1 2 d S . .
C2 C 0.5954(6) 0.4046(6) 0.0856(7) 0.081(4) Uani 1 2 d S . .
H2A H 0.5674 0.4533 0.0794 0.121 Uiso 0.50 1 calc PR . .
H2B H 0.6398 0.4126 0.1196 0.121 Uiso 0.50 1 calc PR . .
H2C H 0.5610 0.3659 0.1082 0.121 Uiso 0.50 1 calc PR . .
C4 C 0.6304(5) 0.3135(6) -0.1014(5) 0.073(3) Uani 1 1 d . . .
H4 H 0.6211 0.2780 -0.1420 0.088 Uiso 1 1 calc R . .
O1 O 0.6883(16) 0.3117(16) 0.6883(16) 0.235(18) Uani 1 6 d S . .
O2 O 0.835(2) 0.165(2) 0.835(2) 0.50(6) Uani 1 6 d S . .

loop_
_atom_site_aniso_label
_atom_site_aniso_U_11
_atom_site_aniso_U_22
_atom_site_aniso_U_33
_atom_site_aniso_U_23
_atom_site_aniso_U_13
_atom_site_aniso_U_12
Zn1 0.0599(11) 0.0550(13) 0.0599(11) 0.000 0.000 0.000
N1 0.056(4) 0.053(4) 0.063(5) -0.006(3) 0.007(3) -0.006(3)
C1 0.054(4) 0.054(4) 0.051(7) -0.002(5) 0.002(5) 0.004(6)
C2 0.088(5) 0.088(5) 0.066(9) -0.008(6) 0.008(6) -0.013(8)
C4 0.077(6) 0.089(6) 0.054(5) -0.018(4) 0.008(5) -0.022(4)
O1 0.235(18) 0.235(18) 0.235(18) -0.03(2) 0.03(2) -0.03(2)
O2 0.50(6) 0.50(6) 0.50(6) 0.13(5) -0.13(5) 0.13(5)

loop_
_atom_type_symbol
_atom_type_description
_atom_type_scat_dispersion_real
_atom_type_scat_dispersion_imag
_atom_type_scat_source
C C 0.0181 0.0091 'International Tables Vol C Tables 4.2.6.8 and 6.1.1.4'
N N 0.0311 0.0180 'International Tables Vol C Tables 4.2.6.8 and 6.1.1.4'
Zn Zn -1.5491 0.6778 'International Tables Vol C Tables 4.2.6.8 and 6.1.1.4'
O O 0.0492 0.0322 'International Tables Vol C Tables 4.2.6.8 and 6.1.1.4'
H H 0.0000 0.0000 'International Tables Vol C Tables 4.2.6.8 and 6.1.1.4'

loop_
_citation_id
_citation_doi
_citation_year
1 10.1021/jp303907p 2012

loop_
_geom_angle_atom_site_label_1
_geom_angle_atom_site_label_2
_geom_angle_atom_site_label_3
_geom_angle
_geom_angle_site_symmetry_1
_geom_angle_site_symmetry_3
_geom_angle_publ_flag
N1 Zn1 N1 109.8(4) 46 48_554 ?
N1 Zn1 N1 109.3(2) 46 3_655 ?
N1 Zn1 N1 109.3(2) 48_554 3_655 ?
N1 Zn1 N1 109.3(2) 46 . ?
N1 Zn1 N1 109.3(2) 48_554 . ?
N1 Zn1 N1 109.8(4) 3_655 . ?
C1 N1 C4 104.0(9) . . ?
C1 N1 Zn1 128.5(6) . . ?
C4 N1 Zn1 127.5(6) . . ?
N1 C1 N1 113.4(12) . 14_665 ?
N1 C1 C2 123.3(6) . . ?
N1 C1 C2 123.3(6) 14_665 . ?
C4 C4 N1 109.3(5) 14_665 . ?

loop_
_geom_bond_atom_site_label_1
_geom_bond_atom_site_label_2
_geom_bond_distance
_geom_bond_site_symmetry_2
_geom_bond_publ_flag
Zn1 N1 1.979(6) 46 ?
Zn1 N1 1.979(6) 48_554 ?
Zn1 N1 1.979(6) 3_655 ?
Zn1 N1 1.979(6) . ?
N1 C1 1.345(9) . ?
N1 C4 1.359(10) . ?
C1 N1 1.345(9) 14_665 ?
C1 C2 1.50(2) . ?
C4 C4 1.349(16) 14_665 ?
